data_7026708
loop_
_publ_author_name
'Balakrishna, Maravanji S.'
'Venkateswaran, Ramalingam'
'Mague, Joel T.'

_publ_section_title
;
 Transition metal chemistry of cyclodiphosphanes containing phosphine and
 amide-phosphine functionalities: formation of a stable dipalladium(II)
 complex containing a Pd-P \s-bond.
;
_journal_issue 46
_journal_name_full 'Dalton transactions (Cambridge, England : 2003)'
_journal_page_first 11149
_journal_page_last 11162
_journal_paper_doi 10.1039/c0dt00614a
_journal_volume 39
_journal_year 2010
_chemical_formula_moiety 'C44 H46 N2 O2 P4'
_chemical_formula_sum 'C44 H46 N2 O2 P4'
_chemical_formula_weight 758.71
_chemical_name_common
;
1,3-Di-tert-butyl-2,4-bis(2-diphenylphosphanyl-phenoxy)-
(1,3,2,4)diazdiphosphetidine
;
_chemical_name_systematic
;
1,3-Di-tert-butyl-2,4-bis(2-diphenylphosphanyl-
phenoxy)-[1,3,2,4]diazdiphosphetidine
;
_space_group_IT_number 4
_symmetry_cell_setting monoclinic
_symmetry_space_group_name_Hall 'P 2yb'
_symmetry_space_group_name_H-M 'P 1 21 1'
_atom_sites_solution_hydrogens geom
_atom_sites_solution_primary direct
_atom_sites_solution_secondary difmap
_audit_creation_method SHELXL-97
_cell_angle_alpha 90.00
_cell_angle_beta 104.984(1)
_cell_angle_gamma 90.00
_cell_formula_units_Z 4
_cell_length_a 9.0077(8)
_cell_length_b 29.659(3)
_cell_length_c 15.362(1)
_cell_measurement_reflns_used 5821
_cell_measurement_temperature 100(2)
_cell_measurement_theta_max 27.85
_cell_measurement_theta_min 2.48
_cell_volume 3964.6(6)
_computing_cell_refinement 'Bruker SMART (Bruker-AXS, 2000)'
_computing_data_collection 'Bruker SMART (Bruker-AXS, 2000)'
_computing_data_reduction 'Bruker SAINT+ (Bruker-AXS, 2004)'
_computing_molecular_graphics 'Bruker SHELXTL (Bruker-AXS, 2000a)'
_computing_publication_material 'Bruker SHELXTL (Bruker-AXS, 2000a)'
_computing_structure_refinement 'SHELXL-97 (Sheldrick, 1997)'
_computing_structure_solution 'SHELXS-97 (Sheldrick, 1997)'
_diffrn_ambient_temperature 100(2)
_diffrn_measured_fraction_theta_full 0.984
_diffrn_measured_fraction_theta_max 0.984
_diffrn_measurement_device_type 'Bruker-AXS Smart APEX CCD area detector'
_diffrn_measurement_method 'phi and omega scans'
_diffrn_radiation_monochromator graphite
_diffrn_radiation_source 'fine-focus sealed tube'
_diffrn_radiation_type MoK\a
_diffrn_radiation_wavelength 0.71073
_diffrn_reflns_av_R_equivalents 0.0534
_diffrn_reflns_av_sigmaI/netI 0.0892
_diffrn_reflns_limit_h_max 11
_diffrn_reflns_limit_h_min -11
_diffrn_reflns_limit_k_max 37
_diffrn_reflns_limit_k_min -38
_diffrn_reflns_limit_l_max 19
_diffrn_reflns_limit_l_min -19
_diffrn_reflns_number 34965
_diffrn_reflns_theta_full 27.75
_diffrn_reflns_theta_max 27.75
_diffrn_reflns_theta_min 1.37
_exptl_absorpt_coefficient_mu 0.230
_exptl_absorpt_correction_T_max 0.9947
_exptl_absorpt_correction_T_min 0.9334
_exptl_absorpt_correction_type multi-scan
_exptl_absorpt_process_details 'SADABS (Sheldrick, 2002)'
_exptl_crystal_colour Colorless
_exptl_crystal_density_diffrn 1.271
_exptl_crystal_density_method 'not measured'
_exptl_crystal_description Plate
_exptl_crystal_F_000 1600
_exptl_crystal_size_max 0.30
_exptl_crystal_size_mid 0.19
_exptl_crystal_size_min 0.02
_refine_diff_density_max 0.740
_refine_diff_density_min -0.360
_refine_diff_density_rms 0.071
_refine_ls_abs_structure_details
;
From the value determined for the Flack parameter
(Flack H D (1983), Acta Cryst. A39, 876-881), the crystal was shown to be
a racemic twin.
;
_refine_ls_abs_structure_Flack 0.31(7)
_refine_ls_extinction_method none
_refine_ls_goodness_of_fit_ref 1.007
_refine_ls_hydrogen_treatment constr
_refine_ls_matrix_type full
_refine_ls_number_parameters 950
_refine_ls_number_reflns 17354
_refine_ls_number_restraints 1
_refine_ls_restrained_S_all 1.007
_refine_ls_R_factor_all 0.0785
_refine_ls_R_factor_gt 0.0566
_refine_ls_shift/su_max 0.001
_refine_ls_shift/su_mean 0.000
_refine_ls_structure_factor_coef Fsqd
_refine_ls_weighting_details 'calc w=1/[\s^2^(Fo^2^)+(0.0527P)^2^] where P=(Fo^2^+2Fc^2^)/3'
_refine_ls_weighting_scheme calc
_refine_ls_wR_factor_gt 0.1107
_refine_ls_wR_factor_ref 0.1203
_reflns_number_gt 13548
_reflns_number_total 17354
_reflns_threshold_expression >2\s(I)
_cod_data_source_file c0dt00614a.txt
_cod_data_source_block 3
_cod_depositor_comments
;
The following automatic conversions were performed:

'_symmetry_cell_setting' value 'Monoclinic' changed to 'monoclinic'
according to /home/saulius/struct/CIF-dictionaries/cif_core.dic
dictionary named 'cif_core.dic' version 2.4.2 from 2011-04-26.

Automatic conversion script
Id: cif_fix_values 1891 2012-01-12 08:04:46Z andrius 
;
_cod_original_cell_volume 3964.4(6)
_cod_original_sg_symbol_H-M P2(1)
_cod_database_code 7026708

loop_
_symmetry_equiv_pos_as_xyz
'x, y, z'
'-x, y+1/2, -z'

loop_
_atom_site_label
_atom_site_type_symbol
_atom_site_fract_x
_atom_site_fract_y
_atom_site_fract_z
_atom_site_U_iso_or_equiv
_atom_site_adp_type
_atom_site_occupancy
_atom_site_symmetry_multiplicity
_atom_site_calc_flag
_atom_site_refinement_flags
P1 P 0.78612(10) 0.51937(3) 0.56574(6) 0.01593(19) Uani 1 1 d .
P2 P 1.06188(10) 0.55446(3) 0.36911(6) 0.01503(19) Uani 1 1 d .
P3 P 0.95404(10) 0.51637(3) 0.21481(6) 0.01580(19) Uani 1 1 d .
P4 P 0.51028(11) 0.52195(3) 0.02772(6) 0.0176(2) Uani 1 1 d .
O1 O 0.7701(3) 0.50042(8) 0.18300(15) 0.0173(5) Uani 1 1 d .
O2 O 0.9402(3) 0.55794(9) 0.43406(15) 0.0184(6) Uani 1 1 d .
N1 N 0.9555(3) 0.56828(10) 0.26322(19) 0.0164(7) Uani 1 1 d .
N2 N 1.0272(3) 0.50172(10) 0.32575(19) 0.0153(6) Uani 1 1 d .
C1 C 0.6632(4) 0.52992(12) 0.6429(2) 0.0151(8) Uani 1 1 d .
C2 C 0.7008(4) 0.51894(13) 0.7333(2) 0.0191(8) Uani 1 1 d .
H2 H 0.7979 0.5057 0.7601 0.023 Uiso 1 1 calc R
C3 C 0.5997(5) 0.52687(13) 0.7855(3) 0.0235(9) Uani 1 1 d .
H3 H 0.6282 0.5193 0.8477 0.028 Uiso 1 1 calc R
C4 C 0.4581(5) 0.54567(13) 0.7480(3) 0.0255(9) Uani 1 1 d .
H4 H 0.3889 0.5510 0.7842 0.031 Uiso 1 1 calc R
C5 C 0.4167(5) 0.55680(15) 0.6578(3) 0.0272(9) Uani 1 1 d .
H5 H 0.3187 0.5697 0.6318 0.033 Uiso 1 1 calc R
C6 C 0.5179(4) 0.54916(13) 0.6051(3) 0.0223(8) Uani 1 1 d .
H6 H 0.4890 0.5570 0.5430 0.027 Uiso 1 1 calc R
C7 C 0.9207(4) 0.47759(13) 0.6304(2) 0.0163(8) Uani 1 1 d .
C8 C 1.0651(4) 0.48761(13) 0.6866(2) 0.0220(8) Uani 1 1 d .
H8 H 1.0974 0.5182 0.6949 0.026 Uiso 1 1 calc R
C9 C 1.1624(5) 0.45381(14) 0.7305(3) 0.0274(10) Uani 1 1 d .
H9 H 1.2601 0.4612 0.7689 0.033 Uiso 1 1 calc R
C10 C 1.1164(5) 0.40901(14) 0.7182(3) 0.0269(9) Uani 1 1 d .
H10 H 1.1828 0.3856 0.7476 0.032 Uiso 1 1 calc R
C11 C 0.9724(5) 0.39864(14) 0.6624(3) 0.0250(9) Uani 1 1 d .
H11 H 0.9398 0.3681 0.6540 0.030 Uiso 1 1 calc R
C12 C 0.8767(4) 0.43291(13) 0.6193(3) 0.0217(9) Uani 1 1 d .
H12 H 0.7787 0.4255 0.5812 0.026 Uiso 1 1 calc R
C13 C 0.9036(4) 0.57132(12) 0.5799(2) 0.0156(7) Uani 1 1 d .
C14 C 0.9293(4) 0.59823(13) 0.6560(2) 0.0213(8) Uani 1 1 d .
H14 H 0.8877 0.5894 0.7043 0.026 Uiso 1 1 calc R
C15 C 1.0144(5) 0.63784(13) 0.6635(3) 0.0238(9) Uani 1 1 d .
H15 H 1.0323 0.6555 0.7168 0.029 Uiso 1 1 calc R
C16 C 1.0731(4) 0.65124(13) 0.5925(2) 0.0207(8) Uani 1 1 d .
H16 H 1.1302 0.6785 0.5967 0.025 Uiso 1 1 calc R
C17 C 1.0487(4) 0.62511(13) 0.5159(2) 0.0192(8) Uani 1 1 d .
H17 H 1.0882 0.6345 0.4671 0.023 Uiso 1 1 calc R
C18 C 0.9662(4) 0.58486(12) 0.5097(2) 0.0158(8) Uani 1 1 d .
C19 C 0.9299(4) 0.61348(13) 0.2207(2) 0.0208(8) Uani 1 1 d .
C20 C 0.8168(5) 0.63916(15) 0.2626(3) 0.0336(11) Uani 1 1 d .
H20A H 0.7152 0.6250 0.2439 0.050 Uiso 1 1 calc R
H20B H 0.8095 0.6706 0.2422 0.050 Uiso 1 1 calc R
H20C H 0.8537 0.6383 0.3285 0.050 Uiso 1 1 calc R
C21 C 1.0799(5) 0.63943(13) 0.2374(3) 0.0272(9) Uani 1 1 d .
H21A H 1.1270 0.6413 0.3024 0.041 Uiso 1 1 calc R
H21B H 1.0595 0.6699 0.2125 0.041 Uiso 1 1 calc R
H21C H 1.1499 0.6238 0.2081 0.041 Uiso 1 1 calc R
C22 C 0.8612(6) 0.60813(15) 0.1200(3) 0.0368(11) Uani 1 1 d .
H22A H 0.9346 0.5924 0.0934 0.055 Uiso 1 1 calc R
H22B H 0.8387 0.6379 0.0922 0.055 Uiso 1 1 calc R
H22C H 0.7660 0.5906 0.1094 0.055 Uiso 1 1 calc R
C23 C 1.0979(4) 0.45826(12) 0.3648(2) 0.0163(8) Uani 1 1 d .
C24 C 1.2658(4) 0.46564(14) 0.4147(3) 0.0284(9) Uani 1 1 d .
H24A H 1.3225 0.4765 0.3724 0.043 Uiso 1 1 calc R
H24B H 1.3105 0.4371 0.4414 0.043 Uiso 1 1 calc R
H24C H 1.2723 0.4880 0.4625 0.043 Uiso 1 1 calc R
C25 C 1.0101(5) 0.44154(13) 0.4301(3) 0.0285(9) Uani 1 1 d .
H25A H 1.0274 0.4620 0.4818 0.043 Uiso 1 1 calc R
H25B H 1.0459 0.4112 0.4509 0.043 Uiso 1 1 calc R
H25C H 0.9001 0.4405 0.3998 0.043 Uiso 1 1 calc R
C26 C 1.0857(5) 0.42476(13) 0.2886(3) 0.0258(9) Uani 1 1 d .
H26A H 0.9777 0.4214 0.2553 0.039 Uiso 1 1 calc R
H26B H 1.1263 0.3955 0.3135 0.039 Uiso 1 1 calc R
H26C H 1.1452 0.4358 0.2478 0.039 Uiso 1 1 calc R
C27 C 0.6476(4) 0.51715(13) 0.2130(2) 0.0166(7) Uani 1 1 d .
C28 C 0.6543(4) 0.51879(14) 0.3035(2) 0.0182(8) Uani 1 1 d .
H28 H 0.7425 0.5080 0.3468 0.022 Uiso 1 1 calc R
C29 C 0.5303(4) 0.53643(13) 0.3310(2) 0.0196(8) Uani 1 1 d .
H29 H 0.5343 0.5381 0.3933 0.024 Uiso 1 1 calc R
C30 C 0.4015(4) 0.55147(13) 0.2676(2) 0.0215(8) Uani 1 1 d .
H30 H 0.3178 0.5640 0.2864 0.026 Uiso 1 1 calc R
C31 C 0.3945(4) 0.54833(13) 0.1768(2) 0.0180(8) Uani 1 1 d .
H31 H 0.3045 0.5582 0.1337 0.022 Uiso 1 1 calc R
C32 C 0.5171(4) 0.53094(12) 0.1470(2) 0.0152(8) Uani 1 1 d .
C33 C 0.3284(4) 0.55111(13) -0.0242(2) 0.0210(8) Uani 1 1 d .
C34 C 0.3344(5) 0.59807(13) -0.0318(3) 0.0279(9) Uani 1 1 d .
H34 H 0.4309 0.6129 -0.0140 0.034 Uiso 1 1 calc R
C35 C 0.2038(5) 0.62303(14) -0.0644(3) 0.0338(10) Uani 1 1 d .
H35 H 0.2109 0.6549 -0.0683 0.041 Uiso 1 1 calc R
C36 C 0.0632(5) 0.60250(15) -0.0915(3) 0.0349(11) Uani 1 1 d .
H36 H -0.0272 0.6199 -0.1136 0.042 Uiso 1 1 calc R
C37 C 0.0546(5) 0.55600(17) -0.0861(3) 0.0383(11) Uani 1 1 d .
H37 H -0.0423 0.5414 -0.1057 0.046 Uiso 1 1 calc R
C38 C 0.1857(4) 0.53055(14) -0.0525(3) 0.0292(10) Uani 1 1 d .
H38 H 0.1779 0.4987 -0.0488 0.035 Uiso 1 1 calc R
C39 C 0.4506(4) 0.46288(13) 0.0158(2) 0.0178(8) Uani 1 1 d .
C40 C 0.4813(4) 0.43769(13) -0.0537(3) 0.0222(9) Uani 1 1 d .
H40 H 0.5338 0.4513 -0.0932 0.027 Uiso 1 1 calc R
C41 C 0.4362(5) 0.39269(14) -0.0664(3) 0.0280(9) Uani 1 1 d .
H41 H 0.4574 0.3759 -0.1144 0.034 Uiso 1 1 calc R
C42 C 0.3612(5) 0.37279(14) -0.0095(3) 0.0278(9) Uani 1 1 d .
H42 H 0.3316 0.3420 -0.0179 0.033 Uiso 1 1 calc R
C43 C 0.3279(5) 0.39700(14) 0.0604(3) 0.0283(9) Uani 1 1 d .
H43 H 0.2747 0.3831 0.0992 0.034 Uiso 1 1 calc R
C44 C 0.3734(4) 0.44167(13) 0.0728(3) 0.0226(8) Uani 1 1 d .
H44 H 0.3517 0.4583 0.1210 0.027 Uiso 1 1 calc R
P5 P 0.71501(10) 0.78477(3) 0.46016(6) 0.0173(2) Uani 1 1 d .
P6 P 0.44441(11) 0.74918(3) 0.66015(6) 0.0167(2) Uani 1 1 d .
P7 P 0.55875(10) 0.78714(3) 0.81400(6) 0.0169(2) Uani 1 1 d .
P8 P 1.00718(11) 0.78759(3) 0.99748(6) 0.01673(19) Uani 1 1 d .
O3 O 0.5611(3) 0.74743(9) 0.59142(15) 0.0191(6) Uani 1 1 d .
O4 O 0.7410(3) 0.80448(8) 0.84282(15) 0.0178(6) Uani 1 1 d .
N3 N 0.5593(3) 0.73584(10) 0.76370(19) 0.0179(7) Uani 1 1 d .
N4 N 0.4761(3) 0.80193(10) 0.70315(19) 0.0157(6) Uani 1 1 d .
C45 C 0.8402(4) 0.77418(12) 0.3844(2) 0.0168(8) Uani 1 1 d .
C46 C 0.9856(4) 0.75647(14) 0.4219(3) 0.0248(9) Uani 1 1 d .
H46 H 1.0143 0.7490 0.4841 0.030 Uiso 1 1 calc R
C47 C 1.0897(4) 0.74946(14) 0.3708(3) 0.0272(9) Uani 1 1 d .
H47 H 1.1886 0.7376 0.3984 0.033 Uiso 1 1 calc R
C48 C 1.0505(5) 0.75962(13) 0.2806(3) 0.0239(9) Uani 1 1 d .
H48 H 1.1218 0.7550 0.2454 0.029 Uiso 1 1 calc R
C49 C 0.9059(5) 0.77671(13) 0.2416(3) 0.0236(9) Uani 1 1 d .
H49 H 0.8778 0.7836 0.1791 0.028 Uiso 1 1 calc R
C50 C 0.8004(4) 0.78409(13) 0.2923(2) 0.0215(8) Uani 1 1 d .
H50 H 0.7015 0.7959 0.2644 0.026 Uiso 1 1 calc R
C51 C 0.5771(4) 0.82458(13) 0.3908(2) 0.0176(8) Uani 1 1 d .
C52 C 0.6171(4) 0.87012(14) 0.4006(3) 0.0253(9) Uani 1 1 d .
H52 H 0.7073 0.8790 0.4446 0.030 Uiso 1 1 calc R
C53 C 0.5265(5) 0.90245(14) 0.3470(3) 0.0282(10) Uani 1 1 d .
H53 H 0.5549 0.9333 0.3542 0.034 Uiso 1 1 calc R
C54 C 0.3956(5) 0.88995(14) 0.2833(3) 0.0281(10) Uani 1 1 d .
H54 H 0.3341 0.9122 0.2463 0.034 Uiso 1 1 calc R
C55 C 0.3534(5) 0.84530(15) 0.2731(3) 0.0299(10) Uani 1 1 d .
H55 H 0.2628 0.8368 0.2289 0.036 Uiso 1 1 calc R
C56 C 0.4428(4) 0.81248(13) 0.3272(2) 0.0231(9) Uani 1 1 d .
H56 H 0.4121 0.7818 0.3207 0.028 Uiso 1 1 calc R
C57 C 0.6036(4) 0.73206(12) 0.4484(2) 0.0165(8) Uani 1 1 d .
C58 C 0.5841(4) 0.70291(13) 0.3742(3) 0.0233(9) Uani 1 1 d .
H58 H 0.6292 0.7106 0.3267 0.028 Uiso 1 1 calc R
C59 C 0.5008(5) 0.66314(14) 0.3684(3) 0.0271(9) Uani 1 1 d .
H59 H 0.4871 0.6443 0.3170 0.033 Uiso 1 1 calc R
C60 C 0.4384(4) 0.65141(13) 0.4379(2) 0.0199(8) Uani 1 1 d .
H60 H 0.3819 0.6241 0.4343 0.024 Uiso 1 1 calc R
C61 C 0.4566(4) 0.67882(12) 0.5134(2) 0.0175(8) Uani 1 1 d .
H61 H 0.4149 0.6701 0.5617 0.021 Uiso 1 1 calc R
C62 C 0.5366(4) 0.71917(12) 0.5172(2) 0.0148(7) Uani 1 1 d .
C63 C 0.5886(4) 0.69047(13) 0.8058(2) 0.0192(8) Uani 1 1 d .
C64 C 0.4381(5) 0.66511(15) 0.7952(3) 0.0331(10) Uani 1 1 d .
H64A H 0.3693 0.6828 0.8220 0.050 Uiso 1 1 calc R
H64B H 0.4586 0.6359 0.8257 0.050 Uiso 1 1 calc R
H64C H 0.3895 0.6603 0.7310 0.050 Uiso 1 1 calc R
C65 C 0.6919(5) 0.66468(15) 0.7596(3) 0.0329(10) Uani 1 1 d .
H65A H 0.6409 0.6617 0.6953 0.049 Uiso 1 1 calc R
H65B H 0.7127 0.6347 0.7867 0.049 Uiso 1 1 calc R
H65C H 0.7890 0.6810 0.7670 0.049 Uiso 1 1 calc R
C66 C 0.6665(6) 0.69599(16) 0.9060(3) 0.0405(12) Uani 1 1 d .
H66A H 0.7668 0.7105 0.9134 0.061 Uiso 1 1 calc R
H66B H 0.6807 0.6663 0.9350 0.061 Uiso 1 1 calc R
H66C H 0.6021 0.7147 0.9340 0.061 Uiso 1 1 calc R
C67 C 0.3970(4) 0.84488(13) 0.6679(3) 0.0210(8) Uani 1 1 d .
C68 C 0.2795(5) 0.83554(15) 0.5804(3) 0.0336(10) Uani 1 1 d .
H68A H 0.3306 0.8225 0.5371 0.050 Uiso 1 1 calc R
H68B H 0.2288 0.8638 0.5561 0.050 Uiso 1 1 calc R
H68C H 0.2028 0.8143 0.5910 0.050 Uiso 1 1 calc R
C69 C 0.5195(5) 0.87734(14) 0.6529(4) 0.0436(12) Uani 1 1 d .
H69A H 0.5981 0.8817 0.7097 0.065 Uiso 1 1 calc R
H69B H 0.4718 0.9064 0.6317 0.065 Uiso 1 1 calc R
H69C H 0.5671 0.8648 0.6077 0.065 Uiso 1 1 calc R
C70 C 0.3199(4) 0.86454(13) 0.7372(3) 0.0312(10) Uani 1 1 d .
H70A H 0.2375 0.8443 0.7439 0.047 Uiso 1 1 calc R
H70B H 0.2766 0.8942 0.7167 0.047 Uiso 1 1 calc R
H70C H 0.3961 0.8677 0.7953 0.047 Uiso 1 1 calc R
C71 C 0.8631(4) 0.78821(13) 0.8120(2) 0.0163(7) Uani 1 1 d .
C72 C 0.8536(4) 0.78483(14) 0.7216(2) 0.0179(8) Uani 1 1 d .
H72 H 0.7640 0.7948 0.6784 0.022 Uiso 1 1 calc R
C73 C 0.9767(4) 0.76666(13) 0.6939(2) 0.0199(8) Uani 1 1 d .
H73 H 0.9707 0.7638 0.6314 0.024 Uiso 1 1 calc R
C74 C 1.1067(4) 0.75288(13) 0.7569(2) 0.0199(8) Uani 1 1 d .
H74 H 1.1888 0.7395 0.7378 0.024 Uiso 1 1 calc R
C75 C 1.1187(4) 0.75846(13) 0.8480(2) 0.0191(8) Uani 1 1 d .
H75 H 1.2103 0.7496 0.8908 0.023 Uiso 1 1 calc R
C76 C 0.9981(4) 0.77698(11) 0.8780(2) 0.0147(7) Uani 1 1 d .
C77 C 1.0492(4) 0.84848(12) 1.0049(2) 0.0161(8) Uani 1 1 d .
C78 C 1.0260(4) 0.87172(13) 1.0786(2) 0.0202(8) Uani 1 1 d .
H78 H 0.9884 0.8560 1.1223 0.024 Uiso 1 1 calc R
C79 C 1.0568(4) 0.91757(14) 1.0897(3) 0.0250(9) Uani 1 1 d .
H79 H 1.0405 0.9330 1.1406 0.030 Uiso 1 1 calc R
C80 C 1.1117(4) 0.94071(14) 1.0257(3) 0.0266(9) Uani 1 1 d .
H80 H 1.1325 0.9721 1.0324 0.032 Uiso 1 1 calc R
C81 C 1.1360(4) 0.91759(14) 0.9519(3) 0.0256(9) Uani 1 1 d .
H81 H 1.1747 0.9332 0.9085 0.031 Uiso 1 1 calc R
C82 C 1.1045(4) 0.87245(13) 0.9412(2) 0.0219(8) Uani 1 1 d .
H82 H 1.1204 0.8572 0.8899 0.026 Uiso 1 1 calc R
C83 C 1.1973(4) 0.76349(13) 1.0501(2) 0.0208(8) Uani 1 1 d .
C84 C 1.2028(5) 0.71981(13) 1.0817(3) 0.0259(9) Uani 1 1 d .
H84 H 1.1095 0.7043 1.0789 0.031 Uiso 1 1 calc R
C85 C 1.3412(5) 0.69808(15) 1.1173(3) 0.0334(10) Uani 1 1 d .
H85 H 1.3425 0.6680 1.1386 0.040 Uiso 1 1 calc R
C86 C 1.4777(5) 0.72046(15) 1.1216(3) 0.0302(10) Uani 1 1 d .
H86 H 1.5730 0.7056 1.1453 0.036 Uiso 1 1 calc R
C87 C 1.4755(5) 0.76403(14) 1.0918(3) 0.0289(9) Uani 1 1 d .
H87 H 1.5697 0.7794 1.0958 0.035 Uiso 1 1 calc R
C88 C 1.3365(4) 0.78616(14) 1.0557(2) 0.0241(8) Uani 1 1 d .
H88 H 1.3359 0.8164 1.0350 0.029 Uiso 1 1 calc R

loop_
_atom_site_aniso_label
_atom_site_aniso_U_11
_atom_site_aniso_U_22
_atom_site_aniso_U_33
_atom_site_aniso_U_23
_atom_site_aniso_U_13
_atom_site_aniso_U_12
P1 0.0157(5) 0.0170(5) 0.0156(5) -0.0001(4) 0.0052(3) -0.0031(4)
P2 0.0135(4) 0.0167(5) 0.0156(5) -0.0001(4) 0.0052(4) -0.0009(4)
P3 0.0134(4) 0.0190(5) 0.0155(5) -0.0021(4) 0.0047(3) -0.0005(4)
P4 0.0181(5) 0.0192(5) 0.0149(5) 0.0006(4) 0.0029(4) -0.0021(4)
O1 0.0133(13) 0.0190(14) 0.0196(13) -0.0015(10) 0.0044(10) 0.0006(11)
O2 0.0188(13) 0.0209(14) 0.0164(13) -0.0050(11) 0.0059(10) -0.0071(12)
N1 0.0176(16) 0.0150(16) 0.0165(16) -0.0009(12) 0.0043(13) -0.0003(13)
N2 0.0155(16) 0.0141(15) 0.0158(16) 0.0014(12) 0.0029(12) 0.0015(12)
C1 0.0130(17) 0.0125(19) 0.020(2) -0.0029(14) 0.0052(14) -0.0034(14)
C2 0.0173(18) 0.021(2) 0.0182(19) -0.0001(16) 0.0031(14) -0.0046(17)
C3 0.029(2) 0.022(2) 0.020(2) 0.0005(15) 0.0070(16) -0.0062(18)
C4 0.026(2) 0.025(2) 0.032(2) -0.0057(17) 0.0184(18) -0.0075(18)
C5 0.018(2) 0.030(2) 0.033(2) -0.0012(19) 0.0062(17) 0.0044(19)
C6 0.022(2) 0.024(2) 0.021(2) 0.0029(16) 0.0046(16) -0.0047(17)
C7 0.0155(19) 0.021(2) 0.0135(18) 0.0012(14) 0.0067(14) 0.0011(16)
C8 0.022(2) 0.017(2) 0.027(2) -0.0010(16) 0.0073(16) -0.0022(16)
C9 0.019(2) 0.028(2) 0.034(2) 0.0071(18) 0.0038(17) 0.0043(18)
C10 0.026(2) 0.020(2) 0.037(2) 0.0062(17) 0.0130(18) 0.0058(17)
C11 0.030(2) 0.021(2) 0.029(2) -0.0025(17) 0.0179(18) -0.0028(18)
C12 0.020(2) 0.024(2) 0.023(2) -0.0027(16) 0.0083(16) -0.0052(17)
C13 0.0144(18) 0.0131(19) 0.020(2) 0.0007(14) 0.0058(15) 0.0015(14)
C14 0.022(2) 0.025(2) 0.020(2) -0.0001(16) 0.0105(16) -0.0068(17)
C15 0.027(2) 0.025(2) 0.021(2) -0.0093(16) 0.0104(17) -0.0035(17)
C16 0.019(2) 0.0140(19) 0.029(2) -0.0027(15) 0.0050(16) -0.0032(16)
C17 0.0168(19) 0.019(2) 0.022(2) 0.0012(15) 0.0063(15) 0.0013(16)
C18 0.0145(18) 0.018(2) 0.0130(18) -0.0023(14) 0.0007(14) 0.0019(15)
C19 0.019(2) 0.021(2) 0.023(2) 0.0045(16) 0.0050(16) 0.0027(16)
C20 0.025(2) 0.035(3) 0.045(3) 0.014(2) 0.0167(19) 0.019(2)
C21 0.023(2) 0.016(2) 0.043(3) 0.0063(17) 0.0114(18) -0.0013(17)
C22 0.054(3) 0.024(2) 0.027(2) 0.0097(19) 0.001(2) -0.005(2)
C23 0.0122(18) 0.019(2) 0.0167(19) -0.0037(15) 0.0018(14) -0.0010(15)
C24 0.021(2) 0.022(2) 0.037(2) 0.0068(18) -0.0018(17) -0.0011(17)
C25 0.030(2) 0.021(2) 0.036(2) 0.0073(17) 0.0119(19) 0.0036(17)
C26 0.031(2) 0.018(2) 0.025(2) 0.0011(16) 0.0017(18) 0.0064(17)
C27 0.0147(18) 0.0152(19) 0.0210(19) -0.0030(16) 0.0069(14) -0.0065(16)
C28 0.0120(17) 0.021(2) 0.0203(19) 0.0009(16) 0.0021(13) -0.0050(16)
C29 0.0179(19) 0.026(2) 0.0165(19) -0.0016(15) 0.0064(15) -0.0056(16)
C30 0.0147(19) 0.029(2) 0.024(2) -0.0009(17) 0.0096(15) 0.0021(17)
C31 0.0133(18) 0.024(2) 0.0160(19) 0.0027(15) 0.0021(14) 0.0022(16)
C32 0.0151(18) 0.018(2) 0.0121(18) 0.0021(13) 0.0024(13) -0.0022(15)
C33 0.024(2) 0.023(2) 0.0141(19) 0.0036(15) 0.0023(15) 0.0014(17)
C34 0.029(2) 0.026(2) 0.030(2) 0.0065(18) 0.0113(18) -0.0029(18)
C35 0.046(3) 0.023(2) 0.035(2) 0.0086(19) 0.015(2) 0.010(2)
C36 0.039(3) 0.034(3) 0.027(2) 0.0074(19) -0.0007(19) 0.015(2)
C37 0.022(2) 0.046(3) 0.037(3) 0.001(2) -0.0102(18) -0.001(2)
C38 0.023(2) 0.026(2) 0.030(2) -0.0028(17) -0.0088(17) -0.0044(17)
C39 0.0148(19) 0.016(2) 0.020(2) 0.0030(15) 0.0004(15) 0.0042(15)
C40 0.0152(19) 0.026(2) 0.024(2) 0.0064(16) 0.0025(16) -0.0019(17)
C41 0.022(2) 0.025(2) 0.034(2) -0.0044(18) 0.0019(18) 0.0068(18)
C42 0.023(2) 0.015(2) 0.039(3) 0.0020(17) -0.0037(18) 0.0033(17)
C43 0.025(2) 0.027(2) 0.030(2) 0.0096(18) 0.0021(17) -0.0035(18)
C44 0.022(2) 0.021(2) 0.023(2) 0.0010(16) 0.0037(16) 0.0039(16)
P5 0.0162(5) 0.0206(5) 0.0154(5) -0.0012(4) 0.0049(4) -0.0042(4)
P6 0.0139(5) 0.0195(5) 0.0171(5) -0.0016(4) 0.0047(4) -0.0015(4)
P7 0.0134(4) 0.0210(5) 0.0166(5) -0.0020(4) 0.0045(4) 0.0008(4)
P8 0.0169(5) 0.0188(5) 0.0145(4) -0.0004(4) 0.0041(3) -0.0011(4)
O3 0.0185(14) 0.0236(15) 0.0163(13) -0.0037(11) 0.0067(10) -0.0045(11)
O4 0.0136(13) 0.0222(14) 0.0174(13) -0.0046(10) 0.0039(10) 0.0020(11)
N3 0.0199(17) 0.0200(18) 0.0151(16) -0.0008(12) 0.0069(13) -0.0013(13)
N4 0.0130(15) 0.0138(16) 0.0186(16) 0.0018(12) 0.0010(12) 0.0029(12)
C45 0.0196(19) 0.014(2) 0.0182(19) -0.0020(13) 0.0066(15) -0.0047(15)
C46 0.021(2) 0.032(2) 0.020(2) -0.0007(17) 0.0031(16) 0.0025(18)
C47 0.017(2) 0.031(2) 0.033(2) -0.0002(18) 0.0043(17) 0.0035(18)
C48 0.023(2) 0.019(2) 0.033(2) -0.0080(17) 0.0132(18) -0.0057(17)
C49 0.030(2) 0.025(2) 0.019(2) -0.0021(15) 0.0119(17) -0.0032(18)
C50 0.021(2) 0.021(2) 0.022(2) 0.0014(17) 0.0025(15) -0.0016(18)
C51 0.019(2) 0.018(2) 0.0183(19) 0.0006(15) 0.0094(15) -0.0021(16)
C52 0.019(2) 0.027(2) 0.029(2) -0.0055(17) 0.0047(16) 0.0019(18)
C53 0.028(2) 0.017(2) 0.040(3) -0.0027(17) 0.0095(19) 0.0000(18)
C54 0.026(2) 0.031(2) 0.029(2) 0.0061(18) 0.0125(18) 0.0088(19)
C55 0.023(2) 0.031(2) 0.032(2) -0.0012(18) -0.0006(18) -0.0015(19)
C56 0.021(2) 0.020(2) 0.028(2) -0.0014(16) 0.0052(16) 0.0006(17)
C57 0.0150(19) 0.019(2) 0.0147(19) -0.0014(14) 0.0021(14) -0.0017(15)
C58 0.026(2) 0.025(2) 0.023(2) -0.0050(16) 0.0135(17) -0.0043(18)
C59 0.030(2) 0.027(2) 0.025(2) -0.0103(17) 0.0082(18) -0.0050(19)
C60 0.021(2) 0.0155(19) 0.024(2) 0.0000(16) 0.0078(16) -0.0036(16)
C61 0.0165(19) 0.021(2) 0.0149(19) 0.0018(14) 0.0045(15) -0.0021(16)
C62 0.0098(17) 0.018(2) 0.0142(19) -0.0017(14) -0.0005(14) 0.0042(14)
C63 0.020(2) 0.015(2) 0.023(2) 0.0060(15) 0.0057(16) 0.0019(16)
C64 0.026(2) 0.028(3) 0.045(3) 0.011(2) 0.009(2) -0.0012(19)
C65 0.036(3) 0.032(3) 0.034(2) 0.0072(19) 0.015(2) 0.011(2)
C66 0.060(3) 0.029(3) 0.025(2) 0.0051(19) -0.002(2) -0.006(2)
C67 0.0166(19) 0.0147(19) 0.032(2) 0.0056(16) 0.0068(16) 0.0026(15)
C68 0.034(3) 0.031(2) 0.031(2) 0.0030(18) -0.0009(19) 0.0092(19)
C69 0.030(2) 0.027(2) 0.076(4) 0.015(2) 0.015(2) 0.002(2)
C70 0.027(2) 0.024(2) 0.041(3) -0.0003(18) 0.0046(19) 0.0106(18)
C71 0.0125(17) 0.0141(18) 0.0225(19) 0.0001(15) 0.0049(14) 0.0008(16)
C72 0.0116(17) 0.021(2) 0.0188(19) -0.0010(16) -0.0003(14) 0.0001(16)
C73 0.021(2) 0.027(2) 0.0130(19) -0.0014(15) 0.0058(15) -0.0069(17)
C74 0.017(2) 0.027(2) 0.019(2) -0.0025(16) 0.0096(15) 0.0006(17)
C75 0.0134(18) 0.023(2) 0.019(2) 0.0006(15) 0.0005(15) -0.0034(16)
C76 0.0179(18) 0.0118(18) 0.0149(18) -0.0039(13) 0.0049(14) -0.0030(14)
C77 0.0127(18) 0.0152(19) 0.0188(19) 0.0002(14) 0.0012(14) 0.0017(15)
C78 0.0166(19) 0.022(2) 0.019(2) -0.0005(15) -0.0002(15) 0.0016(16)
C79 0.018(2) 0.029(2) 0.025(2) -0.0059(17) -0.0010(16) 0.0008(17)
C80 0.022(2) 0.019(2) 0.036(2) -0.0020(17) 0.0007(18) -0.0005(17)
C81 0.024(2) 0.025(2) 0.025(2) 0.0084(17) 0.0021(17) -0.0027(17)
C82 0.021(2) 0.024(2) 0.018(2) 0.0016(16) -0.0003(15) -0.0028(17)
C83 0.021(2) 0.027(2) 0.0136(18) -0.0026(15) 0.0033(15) 0.0049(17)
C84 0.028(2) 0.025(2) 0.024(2) 0.0039(17) 0.0061(17) 0.0007(17)
C85 0.035(3) 0.031(2) 0.033(2) 0.0144(19) 0.007(2) 0.009(2)
C86 0.026(2) 0.037(3) 0.025(2) 0.0051(18) 0.0023(17) 0.0125(19)
C87 0.022(2) 0.033(2) 0.028(2) 0.0014(18) -0.0010(17) -0.0001(18)
C88 0.022(2) 0.019(2) 0.027(2) 0.0003(17) -0.0015(16) -0.0022(17)

loop_
_atom_type_symbol
_atom_type_description
_atom_type_scat_dispersion_real
_atom_type_scat_dispersion_imag
_atom_type_scat_source
C C 0.0033 0.0016 'International Tables Vol C Tables 4.2.6.8 and 6.1.1.4'
H H 0.0000 0.0000 'International Tables Vol C Tables 4.2.6.8 and 6.1.1.4'
N N 0.0061 0.0033 'International Tables Vol C Tables 4.2.6.8 and 6.1.1.4'
O O 0.0106 0.0060 'International Tables Vol C Tables 4.2.6.8 and 6.1.1.4'
P P 0.1023 0.0942 'International Tables Vol C Tables 4.2.6.8 and 6.1.1.4'

loop_
_geom_angle_atom_site_label_1
_geom_angle_atom_site_label_2
_geom_angle_atom_site_label_3
_geom_angle
C7 P1 C1 100.88(16)
C7 P1 C13 102.76(16)
C1 P1 C13 101.71(16)
O2 P2 N2 102.08(14)
O2 P2 N1 105.14(14)
N2 P2 N1 81.18(14)
O2 P2 P3 115.34(9)
O1 P3 N1 106.16(14)
O1 P3 N2 108.41(13)
N1 P3 N2 80.69(14)
O1 P3 P2 120.18(9)
C39 P4 C32 99.90(16)
C39 P4 C33 101.59(17)
C32 P4 C33 99.23(16)
C27 O1 P3 127.8(2)
C18 O2 P2 123.1(2)
C19 N1 P3 129.8(2)
C19 N1 P2 128.4(2)
P3 N1 P2 97.89(15)
C23 N2 P2 128.4(2)
C23 N2 P3 129.2(2)
P2 N2 P3 98.10(15)
C2 C1 C6 118.0(3)
C2 C1 P1 125.1(3)
C6 C1 P1 116.9(3)
C3 C2 C1 121.1(4)
C3 C2 H2 119.4
C1 C2 H2 119.4
C4 C3 C2 120.4(4)
C4 C3 H3 119.8
C2 C3 H3 119.8
C3 C4 C5 119.9(4)
C3 C4 H4 120.0
C5 C4 H4 120.0
C4 C5 C6 120.0(4)
C4 C5 H5 120.0
C6 C5 H5 120.0
C5 C6 C1 120.5(3)
C5 C6 H6 119.8
C1 C6 H6 119.8
C12 C7 C8 118.2(4)
C12 C7 P1 116.9(3)
C8 C7 P1 124.8(3)
C9 C8 C7 121.2(4)
C9 C8 H8 119.4
C7 C8 H8 119.4
C8 C9 C10 119.7(4)
C8 C9 H9 120.1
C10 C9 H9 120.1
C9 C10 C11 119.5(4)
C9 C10 H10 120.2
C11 C10 H10 120.2
C12 C11 C10 119.9(4)
C12 C11 H11 120.1
C10 C11 H11 120.1
C7 C12 C11 121.4(4)
C7 C12 H12 119.3
C11 C12 H12 119.3
C14 C13 C18 118.2(3)
C14 C13 P1 123.0(3)
C18 C13 P1 118.7(3)
C13 C14 C15 121.7(3)
C13 C14 H14 119.2
C15 C14 H14 119.2
C16 C15 C14 119.3(3)
C16 C15 H15 120.3
C14 C15 H15 120.3
C17 C16 C15 120.1(4)
C17 C16 H16 120.0
C15 C16 H16 120.0
C16 C17 C18 120.2(3)
C16 C17 H17 119.9
C18 C17 H17 119.9
O2 C18 C17 121.6(3)
O2 C18 C13 118.0(3)
C17 C18 C13 120.5(3)
N1 C19 C21 110.7(3)
N1 C19 C22 109.3(3)
C21 C19 C22 109.6(3)
N1 C19 C20 107.9(3)
C21 C19 C20 109.5(3)
C22 C19 C20 109.8(3)
C19 C20 H20A 109.5
C19 C20 H20B 109.5
H20A C20 H20B 109.5
C19 C20 H20C 109.5
H20A C20 H20C 109.5
H20B C20 H20C 109.5
C19 C21 H21A 109.5
C19 C21 H21B 109.5
H21A C21 H21B 109.5
C19 C21 H21C 109.5
H21A C21 H21C 109.5
H21B C21 H21C 109.5
C19 C22 H22A 109.5
C19 C22 H22B 109.5
H22A C22 H22B 109.5
C19 C22 H22C 109.5
H22A C22 H22C 109.5
H22B C22 H22C 109.5
N2 C23 C25 107.9(3)
N2 C23 C26 108.4(3)
C25 C23 C26 110.5(3)
N2 C23 C24 110.1(3)
C25 C23 C24 109.6(3)
C26 C23 C24 110.3(3)
C23 C24 H24A 109.5
C23 C24 H24B 109.5
H24A C24 H24B 109.5
C23 C24 H24C 109.5
H24A C24 H24C 109.5
H24B C24 H24C 109.5
C23 C25 H25A 109.5
C23 C25 H25B 109.5
H25A C25 H25B 109.5
C23 C25 H25C 109.5
H25A C25 H25C 109.5
H25B C25 H25C 109.5
C23 C26 H26A 109.5
C23 C26 H26B 109.5
H26A C26 H26B 109.5
C23 C26 H26C 109.5
H26A C26 H26C 109.5
H26B C26 H26C 109.5
C28 C27 O1 121.0(3)
C28 C27 C32 122.0(3)
O1 C27 C32 117.0(3)
C27 C28 C29 119.3(3)
C27 C28 H28 120.3
C29 C28 H28 120.3
C30 C29 C28 120.0(3)
C30 C29 H29 120.0
C28 C29 H29 120.0
C29 C30 C31 120.0(3)
C29 C30 H30 120.0
C31 C30 H30 120.0
C30 C31 C32 121.4(3)
C30 C31 H31 119.3
C32 C31 H31 119.3
C31 C32 C27 117.2(3)
C31 C32 P4 123.6(3)
C27 C32 P4 119.0(3)
C38 C33 C34 117.6(4)
C38 C33 P4 125.3(3)
C34 C33 P4 117.0(3)
C35 C34 C33 121.4(4)
C35 C34 H34 119.3
C33 C34 H34 119.3
C36 C35 C34 120.6(4)
C36 C35 H35 119.7
C34 C35 H35 119.7
C35 C36 C37 119.1(4)
C35 C36 H36 120.4
C37 C36 H36 120.4
C38 C37 C36 120.6(4)
C38 C37 H37 119.7
C36 C37 H37 119.7
C37 C38 C33 120.6(4)
C37 C38 H38 119.7
C33 C38 H38 119.7
C40 C39 C44 118.0(4)
C40 C39 P4 118.7(3)
C44 C39 P4 123.3(3)
C39 C40 C41 120.9(4)
C39 C40 H40 119.5
C41 C40 H40 119.5
C42 C41 C40 119.8(4)
C42 C41 H41 120.1
C40 C41 H41 120.1
C41 C42 C43 120.8(4)
C41 C42 H42 119.6
C43 C42 H42 119.6
C44 C43 C42 119.1(4)
C44 C43 H43 120.5
C42 C43 H43 120.5
C43 C44 C39 121.3(4)
C43 C44 H44 119.3
C39 C44 H44 119.3
C51 P5 C57 102.63(17)
C51 P5 C45 100.06(16)
C57 P5 C45 101.54(16)
O3 P6 N4 101.83(14)
O3 P6 N3 104.65(14)
N4 P6 N3 81.38(14)
O4 P7 N3 106.10(14)
O4 P7 N4 109.09(14)
N3 P7 N4 80.28(14)
C83 P8 C77 101.59(17)
C83 P8 C76 99.65(16)
C77 P8 C76 100.61(16)
C62 O3 P6 123.1(2)
C71 O4 P7 127.8(2)
C63 N3 P6 127.8(3)
C63 N3 P7 129.1(2)
P6 N3 P7 98.25(16)
C67 N4 P6 129.1(2)
C67 N4 P7 128.2(2)
P6 N4 P7 97.81(15)
C46 C45 C50 117.8(3)
C46 C45 P5 117.8(3)
C50 C45 P5 124.3(3)
C47 C46 C45 121.7(4)
C47 C46 H46 119.2
C45 C46 H46 119.2
C48 C47 C46 120.3(4)
C48 C47 H47 119.9
C46 C47 H47 119.9
C47 C48 C49 119.0(4)
C47 C48 H48 120.5
C49 C48 H48 120.5
C48 C49 C50 121.2(4)
C48 C49 H49 119.4
C50 C49 H49 119.4
C49 C50 C45 120.0(4)
C49 C50 H50 120.0
C45 C50 H50 120.0
C56 C51 C52 118.6(4)
C56 C51 P5 125.1(3)
C52 C51 P5 116.2(3)
C53 C52 C51 120.6(4)
C53 C52 H52 119.7
C51 C52 H52 119.7
C54 C53 C52 120.1(4)
C54 C53 H53 119.9
C52 C53 H53 119.9
C53 C54 C55 120.2(4)
C53 C54 H54 119.9
C55 C54 H54 119.9
C54 C55 C56 120.3(4)
C54 C55 H55 119.9
C56 C55 H55 119.9
C51 C56 C55 120.2(4)
C51 C56 H56 119.9
C55 C56 H56 119.9
C62 C57 C58 117.2(3)
C62 C57 P5 119.2(3)
C58 C57 P5 123.5(3)
C59 C58 C57 121.8(4)
C59 C58 H58 119.1
C57 C58 H58 119.1
C60 C59 C58 119.2(4)
C60 C59 H59 120.4
C58 C59 H59 120.4
C59 C60 C61 121.1(4)
C59 C60 H60 119.4
C61 C60 H60 119.4
C62 C61 C60 119.1(3)
C62 C61 H61 120.5
C60 C61 H61 120.5
O3 C62 C61 121.7(3)
O3 C62 C57 116.6(3)
C61 C62 C57 121.6(3)
N3 C63 C65 108.3(3)
N3 C63 C64 110.3(3)
C65 C63 C64 109.8(4)
N3 C63 C66 109.0(3)
C65 C63 C66 110.4(4)
C64 C63 C66 109.0(3)
C63 C64 H64A 109.5
C63 C64 H64B 109.5
H64A C64 H64B 109.5
C63 C64 H64C 109.5
H64A C64 H64C 109.5
H64B C64 H64C 109.5
C63 C65 H65A 109.5
C63 C65 H65B 109.5
H65A C65 H65B 109.5
C63 C65 H65C 109.5
H65A C65 H65C 109.5
H65B C65 H65C 109.5
C63 C66 H66A 109.5
C63 C66 H66B 109.5
H66A C66 H66B 109.5
C63 C66 H66C 109.5
H66A C66 H66C 109.5
H66B C66 H66C 109.5
N4 C67 C68 109.1(3)
N4 C67 C69 107.3(3)
C68 C67 C69 110.5(4)
N4 C67 C70 109.5(3)
C68 C67 C70 110.5(3)
C69 C67 C70 109.9(4)
C67 C68 H68A 109.5
C67 C68 H68B 109.5
H68A C68 H68B 109.5
C67 C68 H68C 109.5
H68A C68 H68C 109.5
H68B C68 H68C 109.5
C67 C69 H69A 109.5
C67 C69 H69B 109.5
H69A C69 H69B 109.5
C67 C69 H69C 109.5
H69A C69 H69C 109.5
H69B C69 H69C 109.5
C67 C70 H70A 109.5
C67 C70 H70B 109.5
H70A C70 H70B 109.5
C67 C70 H70C 109.5
H70A C70 H70C 109.5
H70B C70 H70C 109.5
C72 C71 O4 121.4(3)
C72 C71 C76 121.9(3)
O4 C71 C76 116.7(3)
C71 C72 C73 119.4(3)
C71 C72 H72 120.3
C73 C72 H72 120.3
C74 C73 C72 120.0(3)
C74 C73 H73 120.0
C72 C73 H73 120.0
C73 C74 C75 120.4(3)
C73 C74 H74 119.8
C75 C74 H74 119.8
C74 C75 C76 121.0(3)
C74 C75 H75 119.5
C76 C75 H75 119.5
C75 C76 C71 117.2(3)
C75 C76 P8 123.8(3)
C71 C76 P8 119.0(3)
C78 C77 C82 118.3(4)
C78 C77 P8 117.8(3)
C82 C77 P8 124.0(3)
C77 C78 C79 121.3(4)
C77 C78 H78 119.4
C79 C78 H78 119.4
C78 C79 C80 119.5(4)
C78 C79 H79 120.2
C80 C79 H79 120.2
C81 C80 C79 119.5(4)
C81 C80 H80 120.2
C79 C80 H80 120.2
C82 C81 C80 120.6(4)
C82 C81 H81 119.7
C80 C81 H81 119.7
C81 C82 C77 120.8(4)
C81 C82 H82 119.6
C77 C82 H82 119.6
C84 C83 C88 118.5(4)
C84 C83 P8 117.7(3)
C88 C83 P8 123.8(3)
C83 C84 C85 121.5(4)
C83 C84 H84 119.2
C85 C84 H84 119.2
C86 C85 C84 119.6(4)
C86 C85 H85 120.2
C84 C85 H85 120.2
C87 C86 C85 120.1(4)
C87 C86 H86 120.0
C85 C86 H86 120.0
C86 C87 C88 120.7(4)
C86 C87 H87 119.7
C88 C87 H87 119.7
C87 C88 C83 119.6(4)
C87 C88 H88 120.2
C83 C88 H88 120.2

loop_
_geom_bond_atom_site_label_1
_geom_bond_atom_site_label_2
_geom_bond_distance
P1 C7 1.835(4)
P1 C1 1.845(3)
P1 C13 1.850(4)
P2 O2 1.666(2)
P2 N2 1.697(3)
P2 N1 1.710(3)
P3 O1 1.670(3)
P3 N1 1.709(3)
P3 N2 1.716(3)
P4 C39 1.828(4)
P4 C32 1.837(3)
P4 C33 1.842(4)
O1 C27 1.393(4)
O2 C18 1.379(4)
N1 C19 1.483(5)
N2 C23 1.493(5)
C1 C2 1.382(5)
C1 C6 1.409(5)
C2 C3 1.379(5)
C2 H2 0.9500
C3 C4 1.375(5)
C3 H3 0.9500
C4 C5 1.378(5)
C4 H4 0.9500
C5 C6 1.386(5)
C5 H5 0.9500
C6 H6 0.9500
C7 C12 1.381(5)
C7 C8 1.395(5)
C8 C9 1.386(5)
C8 H8 0.9500
C9 C10 1.390(6)
C9 H9 0.9500
C10 C11 1.391(6)
C10 H10 0.9500
C11 C12 1.386(6)
C11 H11 0.9500
C12 H12 0.9500
C13 C14 1.384(5)
C13 C18 1.399(5)
C14 C15 1.391(5)
C14 H14 0.9500
C15 C16 1.388(5)
C15 H15 0.9500
C16 C17 1.379(5)
C16 H16 0.9500
C17 C18 1.397(5)
C17 H17 0.9500
C19 C21 1.518(5)
C19 C22 1.518(5)
C19 C20 1.540(5)
C20 H20A 0.9800
C20 H20B 0.9800
C20 H20C 0.9800
C21 H21A 0.9800
C21 H21B 0.9800
C21 H21C 0.9800
C22 H22A 0.9800
C22 H22B 0.9800
C22 H22C 0.9800
C23 C25 1.512(5)
C23 C26 1.518(5)
C23 C24 1.524(5)
C24 H24A 0.9800
C24 H24B 0.9800
C24 H24C 0.9800
C25 H25A 0.9800
C25 H25B 0.9800
C25 H25C 0.9800
C26 H26A 0.9800
C26 H26B 0.9800
C26 H26C 0.9800
C27 C28 1.378(5)
C27 C32 1.399(5)
C28 C29 1.394(5)
C28 H28 0.9500
C29 C30 1.382(5)
C29 H29 0.9500
C30 C31 1.383(5)
C30 H30 0.9500
C31 C32 1.399(5)
C31 H31 0.9500
C33 C38 1.387(5)
C33 C34 1.400(5)
C34 C35 1.370(6)
C34 H34 0.9500
C35 C36 1.370(6)
C35 H35 0.9500
C36 C37 1.385(6)
C36 H36 0.9500
C37 C38 1.385(6)
C37 H37 0.9500
C38 H38 0.9500
C39 C40 1.389(5)
C39 C44 1.401(5)
C40 C41 1.394(6)
C40 H40 0.9500
C41 C42 1.369(6)
C41 H41 0.9500
C42 C43 1.387(6)
C42 H42 0.9500
C43 C44 1.385(5)
C43 H43 0.9500
C44 H44 0.9500
P5 C51 1.841(4)
P5 C57 1.841(4)
P5 C45 1.845(4)
P6 O3 1.672(3)
P6 N4 1.693(3)
P6 N3 1.705(3)
P7 O4 1.667(3)
P7 N3 1.707(3)
P7 N4 1.730(3)
P8 C83 1.839(4)
P8 C77 1.843(4)
P8 C76 1.844(3)
O3 C62 1.386(4)
O4 C71 1.392(4)
N3 C63 1.487(5)
N4 C67 1.491(5)
C45 C46 1.390(5)
C45 C50 1.397(5)
C46 C47 1.385(5)
C46 H46 0.9500
C47 C48 1.373(5)
C47 H47 0.9500
C48 C49 1.382(6)
C48 H48 0.9500
C49 C50 1.393(5)
C49 H49 0.9500
C50 H50 0.9500
C51 C56 1.391(5)
C51 C52 1.396(5)
C52 C53 1.385(6)
C52 H52 0.9500
C53 C54 1.374(6)
C53 H53 0.9500
C54 C55 1.375(6)
C54 H54 0.9500
C55 C56 1.394(6)
C55 H55 0.9500
C56 H56 0.9500
C57 C62 1.399(5)
C57 C58 1.405(5)
C58 C59 1.389(5)
C58 H58 0.9500
C59 C60 1.373(5)
C59 H59 0.9500
C60 C61 1.391(5)
C60 H60 0.9500
C61 C62 1.390(5)
C61 H61 0.9500
C63 C65 1.516(5)
C63 C64 1.522(5)
C63 C66 1.527(5)
C64 H64A 0.9800
C64 H64B 0.9800
C64 H64C 0.9800
C65 H65A 0.9800
C65 H65B 0.9800
C65 H65C 0.9800
C66 H66A 0.9800
C66 H66B 0.9800
C66 H66C 0.9800
C67 C68 1.506(5)
C67 C69 1.526(5)
C67 C70 1.529(5)
C68 H68A 0.9800
C68 H68B 0.9800
C68 H68C 0.9800
C69 H69A 0.9800
C69 H69B 0.9800
C69 H69C 0.9800
C70 H70A 0.9800
C70 H70B 0.9800
C70 H70C 0.9800
C71 C72 1.373(5)
C71 C76 1.406(5)
C72 C73 1.395(5)
C72 H72 0.9500
C73 C74 1.374(5)
C73 H73 0.9500
C74 C75 1.387(5)
C74 H74 0.9500
C75 C76 1.397(5)
C75 H75 0.9500
C77 C78 1.387(5)
C77 C82 1.401(5)
C78 C79 1.390(5)
C78 H78 0.9500
C79 C80 1.390(6)
C79 H79 0.9500
C80 C81 1.389(6)
C80 H80 0.9500
C81 C82 1.369(6)
C81 H81 0.9500
C82 H82 0.9500
C83 C84 1.380(5)
C83 C88 1.405(5)
C84 C85 1.384(5)
C84 H84 0.9500
C85 C86 1.383(6)
C85 H85 0.9500
C86 C87 1.369(6)
C86 H86 0.9500
C87 C88 1.396(5)
C87 H87 0.9500
C88 H88 0.9500
